data_1573945
loop_
_publ_author_name
'Shehzad, Aamir'
'Yi, Qiuhao'
'Cui, Chaonan'
'Luo, Zhixun'

_publ_section_title
;
 Electrocatalytic nitrogen reduction to ammonia by graphene-supported
 Au<sub>4</sub>Cu<sub>2</sub> and Au<sub>2</sub>Ag<sub>2</sub>
 nanoclusters.
;
_journal_issue 12
_journal_name_full Nanoscale
_journal_page_first 7453
_journal_page_last 7459
_journal_paper_doi 10.1039/d4nr05341a
_journal_volume 17
_journal_year 2025
_chemical_formula_moiety '2(C42 H30 Au2 Cu P), 0.5[]'
_chemical_formula_sum 'C84 H60 Au4 Cu2 P2'
_chemical_formula_weight 2046.20
_space_group_crystal_system triclinic
_space_group_IT_number 2
_space_group_name_Hall '-P 1'
_space_group_name_H-M_alt 'P -1'
_atom_sites_solution_hydrogens geom
_atom_sites_solution_primary dual
_audit_creation_date 2023-09-12
_audit_creation_method
;
Olex2 1.5
(compiled 2023.08.24 svn.re1ec1418 for OlexSys, GUI svn.r6817)
;
_audit_update_record
;
2024-10-14 deposited with the CCDC.	2025-02-17 downloaded from the CCDC.
;
_cell_angle_alpha 88.962(4)
_cell_angle_beta 76.498(4)
_cell_angle_gamma 69.963(4)
_cell_formula_units_Z 2
_cell_length_a 12.6398(6)
_cell_length_b 16.7456(9)
_cell_length_c 18.5200(9)
_cell_measurement_reflns_used 16075
_cell_measurement_temperature 170.00(10)
_cell_measurement_theta_max 28.9650
_cell_measurement_theta_min 1.7670
_cell_volume 3572.7(3)
_computing_cell_refinement 'CrysAlisPro 1.171.39.45i (Rigaku OD, 2018)'
_computing_data_collection 'CrysAlisPro 1.171.39.45i (Rigaku OD, 2018)'
_computing_data_reduction 'CrysAlisPro 1.171.39.45i (Rigaku OD, 2018)'
_computing_molecular_graphics 'Olex2 1.5 (Dolomanov et al., 2009)'
_computing_publication_material 'Olex2 1.5 (Dolomanov et al., 2009)'
_computing_structure_refinement 'SHELXL 2018/3 (Sheldrick, 2015)'
_computing_structure_solution 'SHELXT 2018/2 (Sheldrick, 2018)'
_diffrn_ambient_environment N~2~
_diffrn_ambient_temperature 170.00(10)
_diffrn_detector 'CCD plate'
_diffrn_measured_fraction_theta_full 1.000
_diffrn_measured_fraction_theta_max 0.842
_diffrn_measurement_details
;
List of Runs (angles in degrees, time in seconds):

  # Type    Start    End  Width  t~exp~   \w     \q     \k     \f   Frames
#--------------------------------------------------------------------------
  1  \w    -40.00 -14.00   0.50    2.81    --    5.00  45.00 174.50   52
  2  \w    -21.00  33.00   0.50    2.81    --  -10.70  45.00  30.00  108
  3  \w     -6.00  78.00   0.50    2.81    --  -10.70  45.00 177.41  168
  4  \w      8.00  69.00   0.50    2.81    --  -10.70  45.00 -14.02  122
  5  \w    -99.00  19.00   0.50    2.81    --  -10.70  45.00 150.00  236
  6  \w     29.00  55.00   0.50    2.81    --  -10.70  45.00 150.00   52
  7  \w    -62.00 -35.00   0.50    2.81    --  -10.70  45.00  30.00   54
  8  \w   -100.00  78.00   0.50    2.81    --  -10.70  45.00  90.00  356
;
_diffrn_measurement_device 'four-circle diffractometer'
_diffrn_measurement_device_type 'XtaLAB AFC10 (RCD3): fixed-chi single'
_diffrn_measurement_method '\w scans'
_diffrn_orient_matrix_type 'CrysAlisPro convention (1999,Acta A55,543-557)'
_diffrn_orient_matrix_UB_11 -0.0007437000
_diffrn_orient_matrix_UB_12 -0.0315317000
_diffrn_orient_matrix_UB_13 -0.0247458000
_diffrn_orient_matrix_UB_21 -0.0525447000
_diffrn_orient_matrix_UB_22 -0.0008734000
_diffrn_orient_matrix_UB_23 0.0235892000
_diffrn_orient_matrix_UB_31 -0.0320667000
_diffrn_orient_matrix_UB_32 0.0323595000
_diffrn_orient_matrix_UB_33 -0.0197417000
_diffrn_radiation_monochromator mirror
_diffrn_radiation_probe x-ray
_diffrn_radiation_type 'Mo K\a'
_diffrn_radiation_wavelength 0.71073
_diffrn_reflns_av_R_equivalents 0.0594
_diffrn_reflns_av_unetI/netI 0.0724
_diffrn_reflns_Laue_measured_fraction_full 1.000
_diffrn_reflns_Laue_measured_fraction_max 0.842
_diffrn_reflns_limit_h_max 17
_diffrn_reflns_limit_h_min -18
_diffrn_reflns_limit_k_max 22
_diffrn_reflns_limit_k_min -23
_diffrn_reflns_limit_l_max 26
_diffrn_reflns_limit_l_min -20
_diffrn_reflns_number 59738
_diffrn_reflns_point_group_measured_fraction_full 1.000
_diffrn_reflns_point_group_measured_fraction_max 0.842
_diffrn_reflns_theta_full 25.242
_diffrn_reflns_theta_max 31.034
_diffrn_reflns_theta_min 1.767
_diffrn_source 'Rotating-anode X-ray tube'
_diffrn_source_type 'Rigaku (Mo) X-ray Source'
_exptl_absorpt_coefficient_mu 8.855
_exptl_absorpt_correction_T_max 1.00000
_exptl_absorpt_correction_T_min 0.49116
_exptl_absorpt_correction_type multi-scan
_exptl_absorpt_process_details
;
CrysAlisPro 1.171.39.45i (Rigaku Oxford Diffraction, 2018)
Empirical absorption correction using spherical harmonics,
 implemented in SCALE3 ABSPACK scaling algorithm.
;
_exptl_crystal_colour 'clear yellow'
_exptl_crystal_density_diffrn 1.902
_exptl_crystal_description block
_exptl_crystal_F_000 1936
_exptl_crystal_size_max 0.26
_exptl_crystal_size_mid 0.08
_exptl_crystal_size_min 0.03
_refine_diff_density_max 5.658
_refine_diff_density_min -1.912
_refine_diff_density_rms 0.213
_refine_ls_extinction_method none
_refine_ls_goodness_of_fit_ref 1.056
_refine_ls_hydrogen_treatment constr
_refine_ls_matrix_type full
_refine_ls_number_parameters 829
_refine_ls_number_reflns 19237
_refine_ls_number_restraints 127
_refine_ls_restrained_S_all 1.059
_refine_ls_R_factor_all 0.0851
_refine_ls_R_factor_gt 0.0517
_refine_ls_shift/su_max 0.004
_refine_ls_shift/su_mean 0.000
_refine_ls_structure_factor_coef Fsqd
_refine_ls_weighting_details 'w=1/[\s^2^(Fo^2^)+(0.0601P)^2^+4.8149P] where P=(Fo^2^+2Fc^2^)/3'
_refine_ls_weighting_scheme calc
_refine_ls_wR_factor_gt 0.1200
_refine_ls_wR_factor_ref 0.1306
_reflns_Friedel_coverage 0.000
_reflns_number_gt 13577
_reflns_number_total 19237
_reflns_threshold_expression 'I > 2\s(I)'
_cod_data_source_file d4nr05341a2.cif
_cod_data_source_block mx10980_sq
_cod_depositor_comments 'Adding full bibliography for 1573943--1573945.cif.'
_cod_database_code 1573945
_shelx_shelxl_version_number 2018/3
_chemical_oxdiff_formula AuCuCHPCl
_chemical_oxdiff_usercomment CHNO
_shelx_space_group_comment
;
The symmetry employed for this shelxl refinement is uniquely defined
by the following loop, which should always be used as a source of
symmetry information in preference to the above space-group names.
They are only intended as comments.
;
_olex2_refinement_description
;
1. Fixed Uiso
 At 1.2 times of:
  All C(H) groups
2. Restrained distances
 C55-C54 = C56-C55 = C57-C56 = C58-C57 = C58-C53 = C54-C53
 1.39 with sigma of 0.01
 C16-C15 = C15-C14 = C14-C13 = C13-C12 = C12-C11 = C16-C11
 1.39 with sigma of 0.01
 C5-C4 = C6-C5 = C7-C6 = C8-C3 = C8-C7 = C4-C3
 1.39 with sigma of 0.01
3. Rigid bond restraints
 C5, C6
 with sigma for 1-2 distances of 0.01 and sigma for 1-3 distances of 0.01
4. Uiso/Uaniso restraints and constraints
C53 \\sim C54 \\sim C55 \\sim C56 \\sim C57 \\sim C58: within 1.7A with sigma
of 0.02 and sigma for terminal atoms of 0.04 within 1.7A
C16 \\sim C15 \\sim C14 \\sim C13 \\sim C12 \\sim C11: within 1.7A with sigma
of 0.02 and sigma for terminal atoms of 0.04 within 1.7A
C3 \\sim C8 \\sim C7 \\sim C6 \\sim C4 \\sim C5: within 1.7A with sigma of 0.02
and sigma for terminal atoms of 0.04 within 1.7A
5.a Aromatic/amide H refined with riding coordinates:
 C4(H4), C5(H5), C6(H6), C7(H7), C8(H8), C12(H12), C13(H13), C14(H14),
 C15(H15), C16(H16), C20(H20), C21(H21), C22(H22), C23(H23), C24(H24), C26(H26),
  C27(H27), C28(H28), C29(H29), C30(H30), C32(H32), C33(H33), C34(H34),
 C35(H35), C36(H36), C38(H38), C39(H39), C40(H40), C41(H41), C42(H42), C46(H46),
  C47(H47), C48(H48), C49(H49), C50(H50), C54(H54), C55(H55), C56(H56),
 C57(H57), C58(H58), C62(H62), C63(H63), C64(H64), C65(H65), C66(H66), C68(H68),
  C69(H69), C70(H70), C71(H71), C72(H72), C74(H74), C75(H75), C76(H76),
 C77(H77), C78(H78), C80(H80), C81(H81), C82(H82), C83(H83), C84(H84)
;
_platon_squeeze_void_probe_radius 1.20
_olex2_submission_special_instructions 'No special instructions were received'
_oxdiff_exptl_absorpt_empirical_details
;
Empirical correction (ABSPACK) includes:
- Absorption correction using spherical harmonics
- Frame scaling
;
_oxdiff_exptl_absorpt_empirical_full_max 2.238
_oxdiff_exptl_absorpt_empirical_full_min 0.332

loop_
_space_group_symop_operation_xyz
'x, y, z'
'-x, -y, -z'

loop_
_atom_site_label
_atom_site_type_symbol
_atom_site_fract_x
_atom_site_fract_y
_atom_site_fract_z
_atom_site_U_iso_or_equiv
_atom_site_adp_type
_atom_site_occupancy
_atom_site_site_symmetry_order
_atom_site_calc_flag
_atom_site_refinement_flags_posn
_atom_site_refinement_flags_adp
_atom_site_refinement_flags_occupancy
_atom_site_disorder_assembly
_atom_site_disorder_group
Au1 Au 1.01312(2) 1.07662(2) 0.04415(2) 0.03010(8) Uani 1 1 d . . . . .
Au2 Au 0.67207(2) 0.90831(2) 0.05745(2) 0.03569(8) Uani 1 1 d . . . . .
Cu1 Cu 0.87265(7) 0.95856(5) 0.11516(5) 0.0339(2) Uani 1 1 d . . . . .
P1 P 0.64013(15) 0.82888(11) -0.02661(11) 0.0317(4) Uani 1 1 d . . . . .
C1 C 1.0314(5) 1.1528(4) -0.0388(4) 0.0299(15) Uani 1 1 d . . . . .
C2 C 1.0360(6) 1.2066(5) -0.0828(4) 0.0394(18) Uani 1 1 d . . . . .
C3 C 1.0430(7) 1.2713(5) -0.1317(5) 0.050(2) Uani 1 1 d D U . . .
C4 C 1.1107(9) 1.3199(6) -0.1246(6) 0.084(3) Uani 1 1 d D U . . .
H4 H 1.150857 1.310043 -0.086025 0.100 Uiso 1 1 calc R U . . .
C5 C 1.1203(10) 1.3831(7) -0.1737(6) 0.097(3) Uani 1 1 d D U . . .
H5 H 1.166805 1.415931 -0.168845 0.116 Uiso 1 1 calc R U . . .
C6 C 1.0605(10) 1.3970(7) -0.2297(6) 0.096(4) Uani 1 1 d D U . . .
H6 H 1.077710 1.430038 -0.269960 0.115 Uiso 1 1 calc R U . . .
C7 C 0.9769(12) 1.3622(7) -0.2253(7) 0.102(4) Uani 1 1 d D U . . .
H7 H 0.923254 1.381138 -0.255689 0.123 Uiso 1 1 calc R U . . .
C8 C 0.9693(11) 1.2995(7) -0.1770(7) 0.094(3) Uani 1 1 d D U . . .
H8 H 0.910901 1.275403 -0.175476 0.113 Uiso 1 1 calc R U . . .
C9 C 0.9959(6) 1.0112(4) 0.1318(4) 0.0342(16) Uani 1 1 d . . . . .
C10 C 0.9970(6) 0.9681(5) 0.1862(5) 0.0414(18) Uani 1 1 d . . . . .
C11 C 1.0153(7) 0.9156(6) 0.2472(5) 0.061(2) Uani 1 1 d D U . . .
C12 C 1.1247(9) 0.8718(6) 0.2550(6) 0.080(3) Uani 1 1 d D U . . .
H12 H 1.188801 0.876878 0.218911 0.096 Uiso 1 1 calc R U . . .
C13 C 1.1465(11) 0.8208(7) 0.3127(6) 0.096(4) Uani 1 1 d D U . . .
H13 H 1.223474 0.793272 0.317830 0.116 Uiso 1 1 calc R U . . .
C14 C 1.0536(10) 0.8111(8) 0.3626(7) 0.096(4) Uani 1 1 d D U . . .
H14 H 1.066872 0.777923 0.403906 0.115 Uiso 1 1 calc R U . . .
C15 C 0.9426(10) 0.8473(8) 0.3549(7) 0.129(5) Uani 1 1 d D U . . .
H15 H 0.879670 0.836632 0.387776 0.154 Uiso 1 1 calc R U . . .
C16 C 0.9258(9) 0.9004(8) 0.2971(7) 0.108(4) Uani 1 1 d D U . . .
H16 H 0.848914 0.927502 0.291595 0.129 Uiso 1 1 calc R U . . .
C17 C 0.6980(6) 0.9801(5) 0.1323(4) 0.0360(16) Uani 1 1 d . . . . .
C18 C 0.7023(6) 1.0282(5) 0.1796(5) 0.047(2) Uani 1 1 d . . . . .
C19 C 0.6745(6) 1.0895(4) 0.2395(4) 0.0342(16) Uani 1 1 d . . . . .
C20 C 0.7040(7) 1.1628(5) 0.2311(5) 0.052(2) Uani 1 1 d . . . . .
H20 H 0.746503 1.172376 0.184239 0.063 Uiso 1 1 calc R U . . .
C21 C 0.6716(8) 1.2207(6) 0.2902(6) 0.070(3) Uani 1 1 d . . . . .
H21 H 0.691301 1.270746 0.283867 0.084 Uiso 1 1 calc R U . . .
C22 C 0.6113(8) 1.2079(6) 0.3584(6) 0.065(3) Uani 1 1 d . . . . .
H22 H 0.590052 1.248578 0.399101 0.078 Uiso 1 1 calc R U . . .
C23 C 0.5819(8) 1.1373(5) 0.3677(5) 0.055(2) Uani 1 1 d . . . . .
H23 H 0.539431 1.128896 0.414982 0.066 Uiso 1 1 calc R U . . .
C24 C 0.6134(6) 1.0773(5) 0.3090(4) 0.0440(19) Uani 1 1 d . . . . .
H24 H 0.593072 1.027590 0.316277 0.053 Uiso 1 1 calc R U . . .
C25 C 0.6796(6) 0.8620(4) -0.1199(4) 0.0296(15) Uani 1 1 d . . . . .
C26 C 0.7774(6) 0.8833(5) -0.1377(5) 0.0427(19) Uani 1 1 d . . . . .
H26 H 0.819824 0.881269 -0.101205 0.051 Uiso 1 1 calc R U . . .
C27 C 0.8156(7) 0.9078(5) -0.2081(5) 0.050(2) Uani 1 1 d . . . . .
H27 H 0.883449 0.922728 -0.219673 0.060 Uiso 1 1 calc R U . . .
C28 C 0.7552(8) 0.9102(5) -0.2605(5) 0.048(2) Uani 1 1 d . . . . .
H28 H 0.781310 0.926732 -0.308866 0.057 Uiso 1 1 calc R U . . .
C29 C 0.6566(7) 0.8891(6) -0.2443(5) 0.051(2) Uani 1 1 d . . . . .
H29 H 0.614585 0.891352 -0.281050 0.061 Uiso 1 1 calc R U . . .
C30 C 0.6188(6) 0.8643(5) -0.1733(5) 0.0414(18) Uani 1 1 d . . . . .
H30 H 0.551235 0.848950 -0.161865 0.050 Uiso 1 1 calc R U . . .
C31 C 0.4910(6) 0.8337(5) -0.0096(4) 0.0347(16) Uani 1 1 d . . . . .
C32 C 0.4061(6) 0.8962(5) 0.0408(5) 0.0407(18) Uani 1 1 d . . . . .
H32 H 0.426689 0.936380 0.064769 0.049 Uiso 1 1 calc R U . . .
C33 C 0.2924(7) 0.9007(6) 0.0565(5) 0.055(2) Uani 1 1 d . . . . .
H33 H 0.235229 0.942964 0.092105 0.066 Uiso 1 1 calc R U . . .
C34 C 0.2617(8) 0.8449(6) 0.0212(6) 0.063(3) Uani 1 1 d . . . . .
H34 H 0.183585 0.846676 0.033726 0.075 Uiso 1 1 calc R U . . .
C35 C 0.3420(9) 0.7867(6) -0.0319(6) 0.068(3) Uani 1 1 d . . . . .
H35 H 0.318173 0.750664 -0.058503 0.082 Uiso 1 1 calc R U . . .
C36 C 0.4583(8) 0.7786(6) -0.0483(6) 0.059(2) Uani 1 1 d . . . . .
H36 H 0.514267 0.736738 -0.084799 0.071 Uiso 1 1 calc R U . . .
C37 C 0.7237(7) 0.7155(5) -0.0291(4) 0.0440(19) Uani 1 1 d . . . . .
C38 C 0.8293(7) 0.6786(5) -0.0767(5) 0.055(2) Uani 1 1 d . . . . .
H38 H 0.859751 0.711636 -0.112334 0.066 Uiso 1 1 calc R U . . .
C39 C 0.8931(9) 0.5932(6) -0.0739(6) 0.064(3) Uani 1 1 d . . . . .
H39 H 0.968240 0.569065 -0.106192 0.077 Uiso 1 1 calc R U . . .
C40 C 0.8506(12) 0.5447(7) -0.0266(7) 0.092(4) Uani 1 1 d . . . . .
H40 H 0.897778 0.487621 -0.022693 0.110 Uiso 1 1 calc R U . . .
C41 C 0.7384(12) 0.5767(7) 0.0167(8) 0.096(4) Uani 1 1 d . . . . .
H41 H 0.705930 0.539751 0.046018 0.115 Uiso 1 1 calc R U . . .
C42 C 0.6716(9) 0.6640(6) 0.0179(7) 0.077(3) Uani 1 1 d . . . . .
H42 H 0.595156 0.687292 0.048646 0.092 Uiso 1 1 calc R U . . .
Au3 Au 0.80337(2) 0.57197(2) 0.44755(2) 0.03447(8) Uani 1 1 d . . . . .
Au4 Au 0.48730(2) 0.42528(2) 0.45028(2) 0.03235(8) Uani 1 1 d . . . . .
Cu2 Cu 0.60540(7) 0.53028(5) 0.38359(5) 0.03067(19) Uani 1 1 d . . . . .
P2 P 0.84122(15) 0.66006(11) 0.52111(11) 0.0311(4) Uani 1 1 d . . . . .
C43 C 0.7822(6) 0.5001(4) 0.3703(4) 0.0340(16) Uani 1 1 d . . . . .
C44 C 0.7787(6) 0.4596(4) 0.3180(5) 0.0380(17) Uani 1 1 d . . . . .
C45 C 0.8058(6) 0.4070(4) 0.2510(4) 0.0362(17) Uani 1 1 d . . . . .
C46 C 0.8867(7) 0.3251(5) 0.2418(5) 0.051(2) Uani 1 1 d . . . . .
H46 H 0.925099 0.303886 0.280239 0.061 Uiso 1 1 calc R U . . .
C47 C 0.9124(8) 0.2745(5) 0.1790(6) 0.059(2) Uani 1 1 d . . . . .
H47 H 0.965603 0.217755 0.175017 0.071 Uiso 1 1 calc R U . . .
C48 C 0.8629(8) 0.3043(6) 0.1221(6) 0.062(3) Uani 1 1 d . . . . .
H48 H 0.884849 0.269805 0.077187 0.075 Uiso 1 1 calc R U . . .
C49 C 0.7822(8) 0.3830(6) 0.1293(5) 0.063(3) Uani 1 1 d . . . . .
H49 H 0.745813 0.403445 0.089817 0.076 Uiso 1 1 calc R U . . .
C50 C 0.7516(7) 0.4350(5) 0.1950(5) 0.051(2) Uani 1 1 d . . . . .
H50 H 0.693167 0.489822 0.200316 0.061 Uiso 1 1 calc R U . . .
C51 C 0.4883(7) 0.4818(5) 0.3540(4) 0.0404(18) Uani 1 1 d . . . . .
C52 C 0.4724(6) 0.5110(5) 0.2975(5) 0.047(2) Uani 1 1 d . . . . .
C53 C 0.4439(9) 0.5445(6) 0.2281(5) 0.074(3) Uani 1 1 d D U . . .
C54 C 0.4654(10) 0.4863(7) 0.1685(5) 0.084(3) Uani 1 1 d D U . . .
H54 H 0.501011 0.426908 0.172131 0.100 Uiso 1 1 calc R U . . .
C55 C 0.4334(13) 0.5178(9) 0.1039(7) 0.111(4) Uani 1 1 d D U . . .
H55 H 0.444592 0.479981 0.062933 0.134 Uiso 1 1 calc R U . . .
C56 C 0.3843(14) 0.6060(9) 0.1001(9) 0.135(5) Uani 1 1 d D U . . .
H56 H 0.353513 0.625978 0.058380 0.162 Uiso 1 1 calc R U . . .
C57 C 0.3774(12) 0.6661(9) 0.1531(7) 0.113(4) Uani 1 1 d D U . . .
H57 H 0.355076 0.725307 0.145883 0.135 Uiso 1 1 calc R U . . .
C58 C 0.4066(12) 0.6314(7) 0.2182(7) 0.115(5) Uani 1 1 d D U . . .
H58 H 0.400520 0.669336 0.257749 0.138 Uiso 1 1 calc R U . . .
C59 C 0.4856(6) 0.3586(4) 0.5406(4) 0.0345(16) Uani 1 1 d . . . . .
C60 C 0.4882(6) 0.3126(5) 0.5907(5) 0.0370(17) Uani 1 1 d . . . . .
C61 C 0.4954(7) 0.2522(5) 0.6472(5) 0.0433(19) Uani 1 1 d . . . . .
C62 C 0.5941(12) 0.1841(7) 0.6418(7) 0.098(4) Uani 1 1 d . . . . .
H62 H 0.660223 0.176454 0.601891 0.118 Uiso 1 1 calc R U . . .
C63 C 0.5956(15) 0.1245(8) 0.6974(9) 0.123(6) Uani 1 1 d . . . . .
H63 H 0.664694 0.076686 0.693479 0.147 Uiso 1 1 calc R U . . .
C64 C 0.5099(11) 0.1314(8) 0.7524(8) 0.101(5) Uani 1 1 d . . . . .
H64 H 0.516575 0.092356 0.790453 0.122 Uiso 1 1 calc R U . . .
C65 C 0.4127(14) 0.1939(11) 0.7546(8) 0.134(6) Uani 1 1 d . . . . .
H65 H 0.346588 0.197321 0.793212 0.161 Uiso 1 1 calc R U . . .
C66 C 0.4014(10) 0.2563(9) 0.7023(7) 0.111(5) Uani 1 1 d . . . . .
H66 H 0.329041 0.300678 0.705591 0.133 Uiso 1 1 calc R U . . .
C67 C 0.9932(6) 0.6474(4) 0.4987(4) 0.0336(16) Uani 1 1 d . . . . .
C68 C 1.0685(6) 0.5919(4) 0.4389(4) 0.0370(16) Uani 1 1 d . . . . .
H68 H 1.039454 0.560220 0.411556 0.044 Uiso 1 1 calc R U . . .
C69 C 1.1860(6) 0.5819(5) 0.4184(5) 0.0435(19) Uani 1 1 d . . . . .
H69 H 1.236332 0.543642 0.377521 0.052 Uiso 1 1 calc R U . . .
C70 C 1.2284(7) 0.6274(5) 0.4575(5) 0.048(2) Uani 1 1 d . . . . .
H70 H 1.308260 0.621022 0.443566 0.057 Uiso 1 1 calc R U . . .
C71 C 1.1560(7) 0.6819(5) 0.5165(5) 0.045(2) Uani 1 1 d . . . . .
H71 H 1.186381 0.712123 0.544234 0.054 Uiso 1 1 calc R U . . .
C72 C 1.0386(7) 0.6937(5) 0.5364(5) 0.049(2) Uani 1 1 d . . . . .
H72 H 0.988832 0.733762 0.576265 0.059 Uiso 1 1 calc R U . . .
C73 C 0.8005(6) 0.6491(4) 0.6207(4) 0.0327(16) Uani 1 1 d . . . . .
C74 C 0.8804(6) 0.6140(5) 0.6622(4) 0.0414(18) Uani 1 1 d . . . . .
H74 H 0.961065 0.596258 0.639415 0.050 Uiso 1 1 calc R U . . .
C75 C 0.8433(8) 0.6046(5) 0.7360(5) 0.050(2) Uani 1 1 d . . . . .
H75 H 0.898558 0.581241 0.764736 0.060 Uiso 1 1 calc R U . . .
C76 C 0.7257(8) 0.6290(5) 0.7696(5) 0.054(2) Uani 1 1 d . . . . .
H76 H 0.700699 0.621873 0.821024 0.064 Uiso 1 1 calc R U . . .
C77 C 0.6465(7) 0.6630(5) 0.7291(5) 0.048(2) Uani 1 1 d . . . . .
H77 H 0.566029 0.679280 0.752153 0.058 Uiso 1 1 calc R U . . .
C78 C 0.6822(6) 0.6742(5) 0.6545(5) 0.0417(18) Uani 1 1 d . . . . .
H78 H 0.626477 0.698805 0.626342 0.050 Uiso 1 1 calc R U . . .
C79 C 0.7634(6) 0.7704(4) 0.5096(4) 0.0359(16) Uani 1 1 d . . . . .
C80 C 0.7544(8) 0.8368(5) 0.5555(5) 0.054(2) Uani 1 1 d . . . . .
H80 H 0.786379 0.824978 0.597760 0.065 Uiso 1 1 calc R U . . .
C81 C 0.7001(9) 0.9203(5) 0.5419(5) 0.060(3) Uani 1 1 d . . . . .
H81 H 0.699041 0.964730 0.573575 0.072 Uiso 1 1 calc R U . . .
C82 C 0.6503(9) 0.9398(6) 0.4869(6) 0.071(3) Uani 1 1 d . . . . .
H82 H 0.617715 0.997643 0.476295 0.085 Uiso 1 1 calc R U . . .
C83 C 0.6454(10) 0.8721(6) 0.4420(7) 0.085(4) Uani 1 1 d . . . . .
H83 H 0.603891 0.884242 0.404158 0.102 Uiso 1 1 calc R U . . .
C84 C 0.7029(9) 0.7890(6) 0.4559(6) 0.067(3) Uani 1 1 d . . . . .
H84 H 0.700034 0.743688 0.427228 0.080 Uiso 1 1 calc R U . . .

loop_
_atom_site_aniso_label
_atom_site_aniso_U_11
_atom_site_aniso_U_22
_atom_site_aniso_U_33
_atom_site_aniso_U_23
_atom_site_aniso_U_13
_atom_site_aniso_U_12
Au1 0.03324(14) 0.03047(13) 0.02875(16) -0.00281(11) -0.00942(11) -0.01229(11)
Au2 0.03334(15) 0.05010(17) 0.02821(17) -0.00005(12) -0.01043(12) -0.01813(13)
Cu1 0.0321(4) 0.0400(4) 0.0312(5) -0.0034(4) -0.0067(4) -0.0150(4)
P1 0.0276(9) 0.0366(9) 0.0296(11) -0.0011(8) -0.0065(8) -0.0097(7)
C1 0.026(3) 0.029(3) 0.031(4) -0.003(3) -0.004(3) -0.008(3)
C2 0.033(4) 0.043(4) 0.039(5) -0.004(4) -0.004(3) -0.012(3)
C3 0.050(5) 0.053(4) 0.056(6) 0.018(4) -0.024(4) -0.021(4)
C4 0.082(7) 0.082(6) 0.095(8) 0.025(6) -0.027(6) -0.035(5)
C5 0.101(8) 0.081(7) 0.112(9) 0.038(6) -0.017(6) -0.045(6)
C6 0.117(9) 0.085(7) 0.070(7) 0.051(6) -0.009(6) -0.026(6)
C7 0.163(10) 0.086(7) 0.101(8) 0.048(6) -0.094(8) -0.058(7)
C8 0.133(8) 0.083(6) 0.120(9) 0.040(6) -0.086(7) -0.070(6)
C9 0.029(4) 0.037(4) 0.039(5) -0.006(3) -0.005(3) -0.015(3)
C10 0.036(4) 0.051(4) 0.040(5) 0.012(4) -0.007(3) -0.020(3)
C11 0.054(5) 0.076(6) 0.060(6) 0.025(5) -0.015(4) -0.030(4)
C12 0.086(7) 0.081(6) 0.074(7) 0.031(6) -0.035(6) -0.023(5)
C13 0.119(9) 0.092(7) 0.078(8) 0.029(6) -0.039(7) -0.026(7)
C14 0.100(8) 0.117(8) 0.060(7) 0.028(7) -0.019(7) -0.025(7)
C15 0.104(9) 0.112(9) 0.116(10) 0.059(8) 0.014(8) 0.001(7)
C16 0.078(7) 0.108(8) 0.101(9) 0.053(7) 0.006(6) -0.007(6)
C17 0.030(4) 0.051(4) 0.033(4) 0.014(3) -0.014(3) -0.019(3)
C18 0.034(4) 0.061(5) 0.051(6) 0.004(4) -0.010(4) -0.024(4)
C19 0.026(3) 0.038(4) 0.034(4) -0.003(3) -0.008(3) -0.004(3)
C20 0.056(5) 0.045(4) 0.045(6) -0.010(4) 0.007(4) -0.016(4)
C21 0.069(6) 0.052(5) 0.087(9) -0.020(5) 0.000(6) -0.029(5)
C22 0.058(6) 0.056(5) 0.058(7) -0.036(5) -0.005(5) 0.005(5)
C23 0.060(6) 0.052(5) 0.032(5) 0.001(4) -0.009(4) 0.005(4)
C24 0.044(4) 0.043(4) 0.033(5) 0.002(4) -0.005(4) -0.003(3)
C25 0.036(4) 0.027(3) 0.030(4) 0.006(3) -0.015(3) -0.013(3)
C26 0.041(4) 0.053(4) 0.046(5) -0.001(4) -0.018(4) -0.025(4)
C27 0.062(5) 0.065(5) 0.042(5) 0.006(4) -0.017(4) -0.042(4)
C28 0.070(6) 0.053(5) 0.026(5) 0.010(4) -0.015(4) -0.028(4)
C29 0.052(5) 0.070(5) 0.038(5) 0.006(4) -0.026(4) -0.021(4)
C30 0.041(4) 0.049(4) 0.043(5) 0.001(4) -0.023(4) -0.019(4)
C31 0.030(4) 0.049(4) 0.026(4) 0.001(3) -0.003(3) -0.018(3)
C32 0.031(4) 0.044(4) 0.044(5) 0.009(4) -0.011(3) -0.008(3)
C33 0.031(4) 0.062(5) 0.060(6) 0.011(5) -0.011(4) -0.003(4)
C34 0.051(5) 0.083(7) 0.061(7) 0.023(6) -0.015(5) -0.030(5)
C35 0.065(6) 0.079(6) 0.083(8) 0.007(6) -0.026(6) -0.047(5)
C36 0.054(5) 0.070(6) 0.062(7) -0.007(5) -0.003(5) -0.040(5)
C37 0.047(5) 0.042(4) 0.030(5) 0.006(3) -0.005(4) -0.003(4)
C38 0.053(5) 0.057(5) 0.042(6) 0.006(4) -0.006(4) -0.007(4)
C39 0.062(6) 0.048(5) 0.057(7) -0.006(5) -0.011(5) 0.012(5)
C40 0.095(9) 0.065(7) 0.086(10) 0.007(7) -0.028(8) 0.014(7)
C41 0.112(10) 0.067(7) 0.141(13) 0.049(8) -0.070(10) -0.048(7)
C42 0.061(6) 0.059(6) 0.112(10) 0.022(6) -0.026(6) -0.020(5)
Au3 0.02893(14) 0.04209(15) 0.03224(17) -0.00968(12) -0.01086(12) -0.00928(12)
Au4 0.03485(15) 0.03165(14) 0.03124(17) -0.00626(11) -0.00923(12) -0.01120(11)
Cu2 0.0278(4) 0.0341(4) 0.0292(5) -0.0055(4) -0.0047(3) -0.0106(3)
P2 0.0302(9) 0.0351(9) 0.0286(11) -0.0065(8) -0.0121(8) -0.0082(7)
C43 0.028(3) 0.038(4) 0.034(4) -0.019(3) -0.005(3) -0.009(3)
C44 0.034(4) 0.035(4) 0.045(5) -0.005(3) -0.010(3) -0.012(3)
C45 0.027(3) 0.038(4) 0.040(5) -0.014(3) -0.002(3) -0.010(3)
C46 0.046(5) 0.040(4) 0.062(6) -0.014(4) -0.011(4) -0.009(4)
C47 0.057(6) 0.044(5) 0.064(7) -0.021(5) -0.009(5) -0.005(4)
C48 0.063(6) 0.055(5) 0.056(7) -0.026(5) -0.001(5) -0.013(5)
C49 0.075(6) 0.069(6) 0.043(6) -0.011(5) -0.016(5) -0.019(5)
C50 0.057(5) 0.047(4) 0.041(5) -0.013(4) -0.014(4) -0.006(4)
C51 0.049(5) 0.051(4) 0.028(5) -0.002(4) -0.009(4) -0.026(4)
C52 0.035(4) 0.067(5) 0.045(6) 0.011(4) -0.012(4) -0.024(4)
C53 0.067(6) 0.117(8) 0.053(6) 0.028(6) -0.025(5) -0.045(6)
C54 0.110(7) 0.121(8) 0.064(7) 0.029(6) -0.043(6) -0.083(6)
C55 0.151(10) 0.146(10) 0.065(8) 0.029(7) -0.045(7) -0.075(8)
C56 0.138(10) 0.163(11) 0.097(10) 0.023(9) -0.064(8) -0.019(10)
C57 0.112(9) 0.106(9) 0.096(10) 0.024(8) -0.029(8) -0.008(8)
C58 0.122(9) 0.098(8) 0.079(8) 0.003(7) -0.028(7) 0.022(7)
C59 0.032(4) 0.032(3) 0.036(5) -0.011(3) 0.001(3) -0.013(3)
C60 0.032(4) 0.040(4) 0.040(5) -0.005(4) -0.007(3) -0.014(3)
C61 0.040(4) 0.045(4) 0.043(5) 0.008(4) -0.008(4) -0.014(4)
C62 0.115(10) 0.079(8) 0.072(9) 0.020(7) 0.004(7) -0.015(7)
C63 0.147(14) 0.079(8) 0.096(12) 0.022(8) -0.035(11) 0.022(9)
C64 0.071(8) 0.089(8) 0.108(12) 0.055(8) 0.004(8) -0.003(7)
C65 0.115(12) 0.188(16) 0.082(11) 0.071(11) 0.001(9) -0.050(12)
C66 0.067(8) 0.151(12) 0.104(11) 0.070(10) -0.010(7) -0.036(8)
C67 0.032(4) 0.040(4) 0.029(4) -0.003(3) -0.014(3) -0.007(3)
C68 0.034(4) 0.039(4) 0.037(5) 0.000(3) -0.010(3) -0.010(3)
C69 0.034(4) 0.053(5) 0.038(5) -0.003(4) -0.002(3) -0.012(4)
C70 0.036(4) 0.056(5) 0.054(6) 0.014(4) -0.014(4) -0.018(4)
C71 0.043(4) 0.054(5) 0.050(6) 0.005(4) -0.028(4) -0.021(4)
C72 0.044(5) 0.047(4) 0.058(6) -0.009(4) -0.016(4) -0.015(4)
C73 0.038(4) 0.027(3) 0.037(4) -0.002(3) -0.016(3) -0.012(3)
C74 0.032(4) 0.053(4) 0.033(5) -0.008(4) -0.008(3) -0.006(3)
C75 0.053(5) 0.057(5) 0.037(5) 0.005(4) -0.014(4) -0.012(4)
C76 0.058(5) 0.061(5) 0.042(5) 0.014(4) -0.006(4) -0.025(4)
C77 0.049(5) 0.054(5) 0.047(6) 0.015(4) -0.012(4) -0.023(4)
C78 0.038(4) 0.042(4) 0.049(5) 0.002(4) -0.013(4) -0.017(3)
C79 0.033(4) 0.040(4) 0.036(5) 0.005(3) -0.014(3) -0.009(3)
C80 0.094(7) 0.044(4) 0.032(5) 0.004(4) -0.024(5) -0.028(5)
C81 0.093(7) 0.038(4) 0.049(6) -0.002(4) -0.022(6) -0.019(5)
C82 0.077(7) 0.045(5) 0.082(9) 0.010(5) -0.032(6) -0.001(5)
C83 0.109(9) 0.070(7) 0.091(9) 0.023(6) -0.066(8) -0.020(6)
C84 0.098(8) 0.052(5) 0.063(7) 0.015(5) -0.054(6) -0.020(5)

loop_
_atom_type_symbol
_atom_type_description
_atom_type_scat_dispersion_real
_atom_type_scat_dispersion_imag
_atom_type_scat_source
C C 0.0033 0.0016 'International Tables Vol C Tables 4.2.6.8 and 6.1.1.4'
H H 0.0000 0.0000 'International Tables Vol C Tables 4.2.6.8 and 6.1.1.4'
Au Au -2.0133 8.8022 'International Tables Vol C Tables 4.2.6.8 and 6.1.1.4'
Cu Cu 0.3201 1.2651 'International Tables Vol C Tables 4.2.6.8 and 6.1.1.4'
P P 0.1023 0.0942 'International Tables Vol C Tables 4.2.6.8 and 6.1.1.4'

loop_
_geom_angle_atom_site_label_1
_geom_angle_atom_site_label_2
_geom_angle_atom_site_label_3
_geom_angle
_geom_angle_site_symmetry_1
_geom_angle_site_symmetry_3
_geom_angle_publ_flag
Cu1 Au1 Au1 54.795(18) . 2_775 ?
Cu1 Au1 Au1 61.663(18) 2_775 2_775 ?
Cu1 Au1 Cu1 116.458(19) 2_775 . ?
C1 Au1 Au1 100.03(19) . 2_775 ?
C1 Au1 Cu1 143.52(18) . . ?
C1 Au1 Cu1 47.52(18) . 2_775 ?
C9 Au1 Au1 85.79(19) . 2_775 ?
C9 Au1 Cu1 40.82(19) . . ?
C9 Au1 Cu1 137.3(2) . 2_775 ?
C9 Au1 C1 174.2(3) . . ?
C17 Au2 P1 179.1(2) . . ?
Au1 Cu1 Au1 63.544(19) 2_775 . ?
C1 Cu1 Au1 42.96(19) 2_775 2_775 ?
C1 Cu1 Au1 97.99(17) 2_775 . ?
C1 Cu1 C10 106.0(3) 2_775 . ?
C9 Cu1 Au1 37.1(2) . . ?
C9 Cu1 Au1 90.7(2) . 2_775 ?
C9 Cu1 C1 106.2(3) . 2_775 ?
C9 Cu1 C10 31.8(3) . . ?
C9 Cu1 C18 111.9(3) . . ?
C10 Cu1 Au1 68.87(18) . . ?
C10 Cu1 Au1 112.52(19) . 2_775 ?
C17 Cu1 Au1 110.4(2) . 2_775 ?
C17 Cu1 Au1 128.9(2) . . ?
C17 Cu1 C1 108.8(3) . 2_775 ?
C17 Cu1 C9 144.3(3) . . ?
C17 Cu1 C10 136.7(3) . . ?
C17 Cu1 C18 33.9(3) . . ?
C18 Cu1 Au1 135.8(2) . 2_775 ?
C18 Cu1 Au1 113.3(2) . . ?
C18 Cu1 C1 141.8(3) . 2_775 ?
C18 Cu1 C10 105.4(3) . . ?
C25 P1 Au2 110.8(2) . . ?
C25 P1 C37 106.6(3) . . ?
C31 P1 Au2 113.9(2) . . ?
C31 P1 C25 107.4(3) . . ?
C31 P1 C37 104.3(4) . . ?
C37 P1 Au2 113.3(3) . . ?
Au1 C1 Cu1 89.5(2) . 2_775 ?
C2 C1 Au1 172.5(6) . . ?
C2 C1 Cu1 98.0(5) . 2_775 ?
C1 C2 C3 177.3(8) . . ?
C4 C3 C2 120.2(7) . . ?
C8 C3 C2 121.9(7) . . ?
C8 C3 C4 116.7(8) . . ?
C3 C4 H4 119.6 . . ?
C3 C4 C5 120.8(10) . . ?
C5 C4 H4 119.6 . . ?
C4 C5 H5 120.6 . . ?
C6 C5 C4 118.8(10) . . ?
C6 C5 H5 120.6 . . ?
C5 C6 H6 120.8 . . ?
C7 C6 C5 118.4(10) . . ?
C7 C6 H6 120.8 . . ?
C6 C7 H7 119.7 . . ?
C6 C7 C8 120.5(10) . . ?
C8 C7 H7 119.7 . . ?
C3 C8 C7 121.8(9) . . ?
C3 C8 H8 119.1 . . ?
C7 C8 H8 119.1 . . ?
Au1 C9 Cu1 102.0(3) . . ?
C10 C9 Au1 173.4(6) . . ?
C10 C9 Cu1 83.3(5) . . ?
C9 C10 Cu1 65.0(4) . . ?
C9 C10 C11 172.0(8) . . ?
C11 C10 Cu1 121.1(5) . . ?
C12 C11 C10 121.0(8) . . ?
C12 C11 C16 116.3(9) . . ?
C16 C11 C10 122.4(8) . . ?
C11 C12 H12 118.5 . . ?
C11 C12 C13 123.1(11) . . ?
C13 C12 H12 118.5 . . ?
C12 C13 H13 121.1 . . ?
C14 C13 C12 117.9(12) . . ?
C14 C13 H13 121.1 . . ?
C13 C14 H14 118.9 . . ?
C15 C14 C13 122.3(12) . . ?
C15 C14 H14 118.9 . . ?
C14 C15 H15 121.5 . . ?
C14 C15 C16 117.1(12) . . ?
C16 C15 H15 121.5 . . ?
C11 C16 C15 123.1(11) . . ?
C11 C16 H16 118.5 . . ?
C15 C16 H16 118.5 . . ?
Au2 C17 Cu1 109.7(4) . . ?
C18 C17 Au2 173.7(6) . . ?
C18 C17 Cu1 76.4(5) . . ?
C17 C18 Cu1 69.7(5) . . ?
C17 C18 C19 164.6(8) . . ?
C19 C18 Cu1 125.6(5) . . ?
C20 C19 C18 122.7(7) . . ?
C24 C19 C18 118.9(7) . . ?
C24 C19 C20 118.4(7) . . ?
C19 C20 H20 120.0 . . ?
C21 C20 C19 119.9(8) . . ?
C21 C20 H20 120.0 . . ?
C20 C21 H21 119.4 . . ?
C20 C21 C22 121.1(9) . . ?
C22 C21 H21 119.4 . . ?
C21 C22 H22 120.1 . . ?
C23 C22 C21 119.9(8) . . ?
C23 C22 H22 120.1 . . ?
C22 C23 H23 119.7 . . ?
C22 C23 C24 120.6(9) . . ?
C24 C23 H23 119.7 . . ?
C19 C24 H24 119.9 . . ?
C23 C24 C19 120.1(8) . . ?
C23 C24 H24 119.9 . . ?
C26 C25 P1 117.0(6) . . ?
C26 C25 C30 119.2(7) . . ?
C30 C25 P1 123.8(5) . . ?
C25 C26 H26 119.4 . . ?
C25 C26 C27 121.2(7) . . ?
C27 C26 H26 119.4 . . ?
C26 C27 H27 120.3 . . ?
C28 C27 C26 119.4(7) . . ?
C28 C27 H27 120.3 . . ?
C27 C28 H28 119.6 . . ?
C27 C28 C29 120.7(8) . . ?
C29 C28 H28 119.6 . . ?
C28 C29 H29 120.2 . . ?
C28 C29 C30 119.6(7) . . ?
C30 C29 H29 120.2 . . ?
C25 C30 C29 119.9(7) . . ?
C25 C30 H30 120.1 . . ?
C29 C30 H30 120.1 . . ?
C32 C31 P1 119.0(5) . . ?
C32 C31 C36 119.0(7) . . ?
C36 C31 P1 121.9(6) . . ?
C31 C32 H32 119.7 . . ?
C33 C32 C31 120.7(8) . . ?
C33 C32 H32 119.7 . . ?
C32 C33 H33 119.9 . . ?
C34 C33 C32 120.1(9) . . ?
C34 C33 H33 119.9 . . ?
C33 C34 H34 119.9 . . ?
C35 C34 C33 120.2(9) . . ?
C35 C34 H34 119.9 . . ?
C34 C35 H35 119.3 . . ?
C34 C35 C36 121.5(9) . . ?
C36 C35 H35 119.3 . . ?
C31 C36 H36 120.9 . . ?
C35 C36 C31 118.2(9) . . ?
C35 C36 H36 120.9 . . ?
C38 C37 P1 122.4(6) . . ?
C38 C37 C42 119.6(8) . . ?
C42 C37 P1 117.8(6) . . ?
C37 C38 H38 119.7 . . ?
C37 C38 C39 120.7(9) . . ?
C39 C38 H38 119.7 . . ?
C38 C39 H39 119.6 . . ?
C40 C39 C38 120.9(10) . . ?
C40 C39 H39 119.6 . . ?
C39 C40 H40 119.7 . . ?
C39 C40 C41 120.6(10) . . ?
C41 C40 H40 119.7 . . ?
C40 C41 H41 119.8 . . ?
C40 C41 C42 120.4(11) . . ?
C42 C41 H41 119.8 . . ?
C37 C42 H42 121.4 . . ?
C41 C42 C37 117.2(10) . . ?
C41 C42 H42 121.4 . . ?
C43 Au3 P2 172.0(2) . . ?
Cu2 Au4 Au4 59.421(19) . 2_666 ?
Cu2 Au4 Au4 52.007(17) 2_666 2_666 ?
Cu2 Au4 Cu2 111.43(2) . 2_666 ?
C51 Au4 Au4 98.5(2) . 2_666 ?
C51 Au4 Cu2 139.9(2) . 2_666 ?
C51 Au4 Cu2 48.7(2) . . ?
C59 Au4 Au4 87.45(18) . 2_666 ?
C59 Au4 Cu2 135.97(19) . . ?
C59 Au4 Cu2 45.08(18) . 2_666 ?
C59 Au4 C51 174.0(3) . . ?
Au4 Cu2 Au4 68.57(2) . 2_666 ?
C43 Cu2 Au4 122.8(2) . . ?
C43 Cu2 Au4 102.3(2) . 2_666 ?
C43 Cu2 C44 33.1(3) . . ?
C43 Cu2 C51 140.1(3) . . ?
C43 Cu2 C59 109.0(2) . 2_666 ?
C43 Cu2 C60 107.8(2) . 2_666 ?
C44 Cu2 Au4 112.84(19) . . ?
C44 Cu2 Au4 131.1(2) . 2_666 ?
C44 Cu2 C60 127.9(2) . 2_666 ?
C51 Cu2 Au4 46.0(2) . . ?
C51 Cu2 Au4 104.4(2) . 2_666 ?
C51 Cu2 C44 108.7(3) . . ?
C51 Cu2 C59 110.6(3) . 2_666 ?
C51 Cu2 C60 109.0(3) . 2_666 ?
C59 Cu2 Au4 98.71(19) 2_666 . ?
C59 Cu2 Au4 41.0(2) 2_666 2_666 ?
C59 Cu2 C44 140.3(3) 2_666 . ?
C59 Cu2 C60 28.7(3) 2_666 2_666 ?
C60 Cu2 Au4 69.67(19) 2_666 2_666 ?
C60 Cu2 Au4 119.18(17) 2_666 . ?
C67 P2 Au3 111.9(2) . . ?
C67 P2 C73 106.4(3) . . ?
C67 P2 C79 106.4(3) . . ?
C73 P2 Au3 115.8(2) . . ?
C79 P2 Au3 111.1(2) . . ?
C79 P2 C73 104.5(3) . . ?
Au3 C43 Cu2 107.2(3) . . ?
C44 C43 Au3 172.4(7) . . ?
C44 C43 Cu2 78.0(5) . . ?
C43 C44 Cu2 68.9(5) . . ?
C43 C44 C45 165.5(7) . . ?
C45 C44 Cu2 125.5(5) . . ?
C46 C45 C44 120.9(8) . . ?
C50 C45 C44 121.4(7) . . ?
C50 C45 C46 117.6(7) . . ?
C45 C46 H46 119.3 . . ?
C47 C46 C45 121.5(9) . . ?
C47 C46 H46 119.3 . . ?
C46 C47 H47 119.7 . . ?
C48 C47 C46 120.5(8) . . ?
C48 C47 H47 119.7 . . ?
C47 C48 H48 120.1 . . ?
C49 C48 C47 119.9(9) . . ?
C49 C48 H48 120.1 . . ?
C48 C49 H49 119.9 . . ?
C48 C49 C50 120.2(9) . . ?
C50 C49 H49 119.9 . . ?
C45 C50 C49 120.2(8) . . ?
C45 C50 H50 119.9 . . ?
C49 C50 H50 119.9 . . ?
Au4 C51 Cu2 85.4(3) . . ?
C52 C51 Au4 168.4(7) . . ?
C52 C51 Cu2 106.0(6) . . ?
C51 C52 C53 174.8(8) . . ?
C54 C53 C52 118.2(9) . . ?
C58 C53 C52 121.7(9) . . ?
C58 C53 C54 119.8(10) . . ?
C53 C54 H54 120.9 . . ?
C55 C54 C53 118.3(11) . . ?
C55 C54 H54 120.9 . . ?
C54 C55 H55 120.5 . . ?
C54 C55 C56 119.0(13) . . ?
C56 C55 H55 120.5 . . ?
C55 C56 H56 117.8 . . ?
C57 C56 C55 124.5(13) . . ?
C57 C56 H56 117.8 . . ?
C56 C57 H57 123.1 . . ?
C56 C57 C58 113.8(13) . . ?
C58 C57 H57 123.1 . . ?
C53 C58 C57 123.5(12) . . ?
C53 C58 H58 118.2 . . ?
C57 C58 H58 118.2 . . ?
Au4 C59 Cu2 93.9(3) . 2_666 ?
C60 C59 Au4 174.5(6) . . ?
C60 C59 Cu2 91.6(5) . 2_666 ?
C59 C60 Cu2 59.8(4) . 2_666 ?
C59 C60 C61 175.9(8) . . ?
C61 C60 Cu2 124.3(5) . 2_666 ?
C62 C61 C60 120.1(8) . . ?
C62 C61 C66 118.1(10) . . ?
C66 C61 C60 121.5(8) . . ?
C61 C62 H62 121.0 . . ?
C61 C62 C63 118.0(12) . . ?
C63 C62 H62 121.0 . . ?
C62 C63 H63 118.0 . . ?
C64 C63 C62 124.0(13) . . ?
C64 C63 H63 118.0 . . ?
C63 C64 H64 121.2 . . ?
C63 C64 C65 117.6(13) . . ?
C65 C64 H64 121.2 . . ?
C64 C65 H65 118.5 . . ?
C64 C65 C66 123.0(13) . . ?
C66 C65 H65 118.5 . . ?
C61 C66 C65 119.0(12) . . ?
C61 C66 H66 120.5 . . ?
C65 C66 H66 120.5 . . ?
C68 C67 P2 119.2(5) . . ?
C72 C67 P2 123.0(6) . . ?
C72 C67 C68 117.7(7) . . ?
C67 C68 H68 119.4 . . ?
C67 C68 C69 121.1(7) . . ?
C69 C68 H68 119.4 . . ?
C68 C69 H69 120.1 . . ?
C70 C69 C68 119.8(7) . . ?
C70 C69 H69 120.1 . . ?
C69 C70 H70 120.0 . . ?
C71 C70 C69 120.0(7) . . ?
C71 C70 H70 120.0 . . ?
C70 C71 H71 119.6 . . ?
C70 C71 C72 120.8(7) . . ?
C72 C71 H71 119.6 . . ?
C67 C72 H72 119.7 . . ?
C71 C72 C67 120.6(8) . . ?
C71 C72 H72 119.7 . . ?
C74 C73 P2 123.1(6) . . ?
C74 C73 C78 119.6(7) . . ?
C78 C73 P2 117.2(6) . . ?
C73 C74 H74 120.1 . . ?
C75 C74 C73 119.8(7) . . ?
C75 C74 H74 120.1 . . ?
C74 C75 H75 119.7 . . ?
C74 C75 C76 120.6(8) . . ?
C76 C75 H75 119.7 . . ?
C75 C76 H76 120.0 . . ?
C77 C76 C75 120.0(8) . . ?
C77 C76 H76 120.0 . . ?
C76 C77 H77 119.9 . . ?
C76 C77 C78 120.3(8) . . ?
C78 C77 H77 119.9 . . ?
C73 C78 H78 120.2 . . ?
C77 C78 C73 119.7(7) . . ?
C77 C78 H78 120.2 . . ?
C80 C79 P2 123.7(6) . . ?
C84 C79 P2 118.8(6) . . ?
C84 C79 C80 117.4(7) . . ?
C79 C80 H80 119.2 . . ?
C79 C80 C81 121.6(8) . . ?
C81 C80 H80 119.2 . . ?
C80 C81 H81 119.2 . . ?
C82 C81 C80 121.7(9) . . ?
C82 C81 H81 119.2 . . ?
C81 C82 H82 120.6 . . ?
C81 C82 C83 118.8(8) . . ?
C83 C82 H82 120.6 . . ?
C82 C83 H83 121.0 . . ?
C84 C83 C82 118.0(9) . . ?
C84 C83 H83 121.0 . . ?
C79 C84 C83 121.8(9) . . ?
C79 C84 H84 119.1 . . ?
C83 C84 H84 119.1 . . ?

loop_
_geom_bond_atom_site_label_1
_geom_bond_atom_site_label_2
_geom_bond_distance
_geom_bond_site_symmetry_2
_geom_bond_publ_flag
Au1 Au1 3.2184(5) 2_775 ?
Au1 Cu1 2.9373(9) 2_775 ?
Au1 Cu1 3.1641(9) . ?
Au1 C1 2.002(7) . ?
Au1 C9 1.953(8) . ?
Au2 P1 2.2566(18) . ?
Au2 C17 2.004(7) . ?
Cu1 C1 2.166(6) 2_775 ?
Cu1 C9 2.115(6) . ?
Cu1 C10 2.318(8) . ?
Cu1 C17 2.058(7) . ?
Cu1 C18 2.133(8) . ?
P1 C25 1.815(7) . ?
P1 C31 1.811(7) . ?
P1 C37 1.824(8) . ?
C1 C2 1.212(10) . ?
C2 C3 1.411(11) . ?
C3 C4 1.396(8) . ?
C3 C8 1.358(8) . ?
C4 H4 0.9500 . ?
C4 C5 1.401(8) . ?
C5 H5 0.9500 . ?
C5 C6 1.392(9) . ?
C6 H6 0.9500 . ?
C6 C7 1.357(9) . ?
C7 H7 0.9500 . ?
C7 C8 1.381(8) . ?
C8 H8 0.9500 . ?
C9 C10 1.229(10) . ?
C10 C11 1.432(11) . ?
C11 C12 1.366(8) . ?
C11 C16 1.378(8) . ?
C12 H12 0.9500 . ?
C12 C13 1.374(8) . ?
C13 H13 0.9500 . ?
C13 C14 1.371(9) . ?
C14 H14 0.9500 . ?
C14 C15 1.364(9) . ?
C15 H15 0.9500 . ?
C15 C16 1.388(9) . ?
C16 H16 0.9500 . ?
C17 C18 1.222(11) . ?
C18 C19 1.423(11) . ?
C19 C20 1.396(10) . ?
C19 C24 1.390(10) . ?
C20 H20 0.9500 . ?
C20 C21 1.365(12) . ?
C21 H21 0.9500 . ?
C21 C22 1.370(14) . ?
C22 H22 0.9500 . ?
C22 C23 1.351(13) . ?
C23 H23 0.9500 . ?
C23 C24 1.384(11) . ?
C24 H24 0.9500 . ?
C25 C26 1.368(9) . ?
C25 C30 1.380(9) . ?
C26 H26 0.9500 . ?
C26 C27 1.388(11) . ?
C27 H27 0.9500 . ?
C27 C28 1.360(11) . ?
C28 H28 0.9500 . ?
C28 C29 1.375(11) . ?
C29 H29 0.9500 . ?
C29 C30 1.397(12) . ?
C30 H30 0.9500 . ?
C31 C32 1.384(10) . ?
C31 C36 1.400(10) . ?
C32 H32 0.9500 . ?
C32 C33 1.374(10) . ?
C33 H33 0.9500 . ?
C33 C34 1.356(13) . ?
C34 H34 0.9500 . ?
C34 C35 1.356(13) . ?
C35 H35 0.9500 . ?
C35 C36 1.389(12) . ?
C36 H36 0.9500 . ?
C37 C38 1.360(11) . ?
C37 C42 1.425(13) . ?
C38 H38 0.9500 . ?
C38 C39 1.387(11) . ?
C39 H39 0.9500 . ?
C39 C40 1.330(16) . ?
C40 H40 0.9500 . ?
C40 C41 1.381(17) . ?
C41 H41 0.9500 . ?
C41 C42 1.414(13) . ?
C42 H42 0.9500 . ?
Au3 P2 2.2631(17) . ?
Au3 C43 2.007(6) . ?
Au4 Au4 3.2788(5) 2_666 ?
Au4 Cu2 3.0323(9) 2_666 ?
Au4 Cu2 2.7757(9) . ?
Au4 C51 2.002(8) . ?
Au4 C59 1.994(8) . ?
Cu2 C43 2.070(6) . ?
Cu2 C44 2.170(7) . ?
Cu2 C51 2.091(7) . ?
Cu2 C59 2.152(6) 2_666 ?
Cu2 C60 2.490(7) 2_666 ?
P2 C67 1.805(7) . ?
P2 C73 1.818(8) . ?
P2 C79 1.808(7) . ?
C43 C44 1.211(9) . ?
C44 C45 1.437(10) . ?
C45 C46 1.386(10) . ?
C45 C50 1.364(11) . ?
C46 H46 0.9500 . ?
C46 C47 1.360(11) . ?
C47 H47 0.9500 . ?
C47 C48 1.350(13) . ?
C48 H48 0.9500 . ?
C48 C49 1.349(12) . ?
C49 H49 0.9500 . ?
C49 C50 1.405(11) . ?
C50 H50 0.9500 . ?
C51 C52 1.177(11) . ?
C52 C53 1.467(12) . ?
C53 C54 1.399(8) . ?
C53 C58 1.391(9) . ?
C54 H54 0.9500 . ?
C54 C55 1.389(8) . ?
C55 H55 0.9500 . ?
C55 C56 1.400(9) . ?
C56 H56 0.9500 . ?
C56 C57 1.385(9) . ?
C57 H57 0.9500 . ?
C57 C58 1.401(9) . ?
C58 H58 0.9500 . ?
C59 C60 1.195(10) . ?
C60 C61 1.438(11) . ?
C61 C62 1.355(13) . ?
C61 C66 1.357(13) . ?
C62 H62 0.9500 . ?
C62 C63 1.421(17) . ?
C63 H63 0.9500 . ?
C63 C64 1.276(18) . ?
C64 H64 0.9500 . ?
C64 C65 1.306(17) . ?
C65 H65 0.9500 . ?
C65 C66 1.405(16) . ?
C66 H66 0.9500 . ?
C67 C68 1.392(10) . ?
C67 C72 1.389(10) . ?
C68 H68 0.9500 . ?
C68 C69 1.394(10) . ?
C69 H69 0.9500 . ?
C69 C70 1.369(11) . ?
C70 H70 0.9500 . ?
C70 C71 1.364(12) . ?
C71 H71 0.9500 . ?
C71 C72 1.387(11) . ?
C72 H72 0.9500 . ?
C73 C74 1.377(10) . ?
C73 C78 1.396(10) . ?
C74 H74 0.9500 . ?
C74 C75 1.362(11) . ?
C75 H75 0.9500 . ?
C75 C76 1.388(12) . ?
C76 H76 0.9500 . ?
C76 C77 1.354(11) . ?
C77 H77 0.9500 . ?
C77 C78 1.380(11) . ?
C78 H78 0.9500 . ?
C79 C80 1.369(10) . ?
C79 C84 1.360(11) . ?
C80 H80 0.9500 . ?
C80 C81 1.379(11) . ?
C81 H81 0.9500 . ?
C81 C82 1.299(13) . ?
C82 H82 0.9500 . ?
C82 C83 1.445(14) . ?
C83 H83 0.9500 . ?
C83 C84 1.382(12) . ?
C84 H84 0.9500 . ?

loop_
_geom_torsion_atom_site_label_1
_geom_torsion_atom_site_label_2
_geom_torsion_atom_site_label_3
_geom_torsion_atom_site_label_4
_geom_torsion
_geom_torsion_site_symmetry_1
_geom_torsion_site_symmetry_2
_geom_torsion_site_symmetry_3
_geom_torsion_site_symmetry_4
_geom_torsion_publ_flag
Au2 P1 C25 C26 39.2(6) . . . . ?
Au2 P1 C25 C30 -142.7(5) . . . . ?
Au2 P1 C31 C32 13.3(7) . . . . ?
Au2 P1 C31 C36 -169.5(6) . . . . ?
Au2 P1 C37 C38 -92.9(8) . . . . ?
Au2 P1 C37 C42 91.1(8) . . . . ?
Cu1 C10 C11 C12 131.7(9) . . . . ?
Cu1 C10 C11 C16 -42.5(14) . . . . ?
Cu1 C18 C19 C20 59.1(10) . . . . ?
Cu1 C18 C19 C24 -122.3(7) . . . . ?
P1 C25 C26 C27 178.8(6) . . . . ?
P1 C25 C30 C29 -178.8(6) . . . . ?
P1 C31 C32 C33 -178.5(6) . . . . ?
P1 C31 C36 C35 -179.9(7) . . . . ?
P1 C37 C38 C39 176.2(7) . . . . ?
P1 C37 C42 C41 -178.5(8) . . . . ?
C2 C3 C4 C5 178.7(10) . . . . ?
C2 C3 C8 C7 -179.4(11) . . . . ?
C3 C4 C5 C6 0.3(18) . . . . ?
C4 C3 C8 C7 12.9(19) . . . . ?
C4 C5 C6 C7 13.7(19) . . . . ?
C5 C6 C7 C8 -15(2) . . . . ?
C6 C7 C8 C3 1(2) . . . . ?
C8 C3 C4 C5 -13.4(17) . . . . ?
C10 C11 C12 C13 179.8(11) . . . . ?
C10 C11 C16 C15 177.7(13) . . . . ?
C11 C12 C13 C14 3(2) . . . . ?
C12 C11 C16 C15 3(2) . . . . ?
C12 C13 C14 C15 3(2) . . . . ?
C13 C14 C15 C16 -5(2) . . . . ?
C14 C15 C16 C11 2(2) . . . . ?
C16 C11 C12 C13 -5.6(18) . . . . ?
C17 C18 C19 C20 -122(3) . . . . ?
C17 C18 C19 C24 57(3) . . . . ?
C18 C19 C20 C21 177.9(8) . . . . ?
C18 C19 C24 C23 -177.9(7) . . . . ?
C19 C20 C21 C22 0.6(15) . . . . ?
C20 C19 C24 C23 0.7(11) . . . . ?
C20 C21 C22 C23 -0.6(16) . . . . ?
C21 C22 C23 C24 0.6(14) . . . . ?
C22 C23 C24 C19 -0.7(13) . . . . ?
C24 C19 C20 C21 -0.7(12) . . . . ?
C25 P1 C31 C32 -109.8(6) . . . . ?
C25 P1 C31 C36 67.3(8) . . . . ?
C25 P1 C37 C38 29.2(8) . . . . ?
C25 P1 C37 C42 -146.8(7) . . . . ?
C25 C26 C27 C28 -0.4(12) . . . . ?
C26 C25 C30 C29 -0.8(11) . . . . ?
C26 C27 C28 C29 0.3(13) . . . . ?
C27 C28 C29 C30 -0.5(13) . . . . ?
C28 C29 C30 C25 0.7(12) . . . . ?
C30 C25 C26 C27 0.6(11) . . . . ?
C31 P1 C25 C26 164.2(6) . . . . ?
C31 P1 C25 C30 -17.7(7) . . . . ?
C31 P1 C37 C38 142.7(8) . . . . ?
C31 P1 C37 C42 -33.3(8) . . . . ?
C31 C32 C33 C34 -1.6(13) . . . . ?
C32 C31 C36 C35 -2.8(13) . . . . ?
C32 C33 C34 C35 -2.7(14) . . . . ?
C33 C34 C35 C36 4.2(15) . . . . ?
C34 C35 C36 C31 -1.5(15) . . . . ?
C36 C31 C32 C33 4.3(12) . . . . ?
C37 P1 C25 C26 -84.4(6) . . . . ?
C37 P1 C25 C30 93.7(7) . . . . ?
C37 P1 C31 C32 137.3(6) . . . . ?
C37 P1 C31 C36 -45.5(8) . . . . ?
C37 C38 C39 C40 2.7(16) . . . . ?
C38 C37 C42 C41 5.4(15) . . . . ?
C38 C39 C40 C41 4.9(19) . . . . ?
C39 C40 C41 C42 -7(2) . . . . ?
C40 C41 C42 C37 2.0(18) . . . . ?
C42 C37 C38 C39 -7.8(14) . . . . ?
Au3 P2 C67 C68 3.7(7) . . . . ?
Au3 P2 C67 C72 -179.4(6) . . . . ?
Au3 P2 C73 C74 108.5(6) . . . . ?
Au3 P2 C73 C78 -68.2(5) . . . . ?
Au3 P2 C79 C80 168.7(6) . . . . ?
Au3 P2 C79 C84 -6.2(8) . . . . ?
Cu2 C43 C44 C45 174(3) . . . . ?
Cu2 C44 C45 C46 -131.3(7) . . . . ?
Cu2 C44 C45 C50 47.6(10) . . . . ?
Cu2 C60 C61 C62 -139.4(9) 2_666 . . . ?
Cu2 C60 C61 C66 47.7(12) 2_666 . . . ?
P2 C67 C68 C69 178.3(6) . . . . ?
P2 C67 C72 C71 -179.5(6) . . . . ?
P2 C73 C74 C75 -177.3(6) . . . . ?
P2 C73 C78 C77 176.5(6) . . . . ?
P2 C79 C80 C81 176.0(7) . . . . ?
P2 C79 C84 C83 -177.3(9) . . . . ?
C43 C44 C45 C46 55(4) . . . . ?
C43 C44 C45 C50 -126(3) . . . . ?
C44 C45 C46 C47 179.5(8) . . . . ?
C44 C45 C50 C49 178.3(8) . . . . ?
C45 C46 C47 C48 2.8(14) . . . . ?
C46 C45 C50 C49 -2.9(13) . . . . ?
C46 C47 C48 C49 -3.9(15) . . . . ?
C47 C48 C49 C50 1.7(15) . . . . ?
C48 C49 C50 C45 1.8(15) . . . . ?
C50 C45 C46 C47 0.6(12) . . . . ?
C52 C53 C54 C55 177.0(10) . . . . ?
C52 C53 C58 C57 -179.4(12) . . . . ?
C53 C54 C55 C56 2(2) . . . . ?
C54 C53 C58 C57 7(2) . . . . ?
C54 C55 C56 C57 8(3) . . . . ?
C55 C56 C57 C58 -10(3) . . . . ?
C56 C57 C58 C53 3(2) . . . . ?
C58 C53 C54 C55 -8.8(17) . . . . ?
C60 C61 C62 C63 -177.7(11) . . . . ?
C60 C61 C66 C65 177.9(12) . . . . ?
C61 C62 C63 C64 0(3) . . . . ?
C62 C61 C66 C65 5(2) . . . . ?
C62 C63 C64 C65 5(3) . . . . ?
C63 C64 C65 C66 -5(3) . . . . ?
C64 C65 C66 C61 0(3) . . . . ?
C66 C61 C62 C63 -4.6(19) . . . . ?
C67 P2 C73 C74 -16.6(7) . . . . ?
C67 P2 C73 C78 166.7(5) . . . . ?
C67 P2 C79 C80 -69.2(8) . . . . ?
C67 P2 C79 C84 115.8(8) . . . . ?
C67 C68 C69 C70 -0.1(12) . . . . ?
C68 C67 C72 C71 -2.5(12) . . . . ?
C68 C69 C70 C71 0.4(12) . . . . ?
C69 C70 C71 C72 -1.7(13) . . . . ?
C70 C71 C72 C67 2.8(13) . . . . ?
C72 C67 C68 C69 1.1(11) . . . . ?
C73 P2 C67 C68 131.1(6) . . . . ?
C73 P2 C67 C72 -51.9(7) . . . . ?
C73 P2 C79 C80 43.1(8) . . . . ?
C73 P2 C79 C84 -131.9(7) . . . . ?
C73 C74 C75 C76 1.0(12) . . . . ?
C74 C73 C78 C77 -0.4(10) . . . . ?
C74 C75 C76 C77 -0.5(13) . . . . ?
C75 C76 C77 C78 -0.5(13) . . . . ?
C76 C77 C78 C73 0.9(11) . . . . ?
C78 C73 C74 C75 -0.6(11) . . . . ?
C79 P2 C67 C68 -117.8(6) . . . . ?
C79 P2 C67 C72 59.1(7) . . . . ?
C79 P2 C73 C74 -128.8(6) . . . . ?
C79 P2 C73 C78 54.4(6) . . . . ?
C79 C80 C81 C82 3.2(16) . . . . ?
C80 C79 C84 C83 7.4(15) . . . . ?
C80 C81 C82 C83 4.1(17) . . . . ?
C81 C82 C83 C84 -5.5(18) . . . . ?
C82 C83 C84 C79 -0.5(18) . . . . ?
C84 C79 C80 C81 -9.0(14) . . . . ?
